data_7704606
loop_
_publ_author_name
'Hao, Zhaoran'
'Zhang, Kai'
'Chen, Kuan'
'Wang, Pu'
'Lu, Zhiyun'
'Zhu, Weiguo'
'Liu, Yu'

_publ_section_title
;
 More efficient spin-orbit coupling: adjusting the ligand field strength
 to the second metal ion in asymmetric binuclear platinum(ii)
 configurations.
;
_journal_issue 25
_journal_name_full 'Dalton transactions (Cambridge, England : 2003)'
_journal_page_first 8722
_journal_page_last 8733
_journal_paper_doi 10.1039/d0dt00939c
_journal_volume 49
_journal_year 2020
_chemical_formula_moiety 'C38 H46 F2 N2 O4 Pt2'
_chemical_formula_sum 'C38 H46 F2 N2 O4 Pt2'
_chemical_formula_weight 1022.95
_space_group_crystal_system triclinic
_space_group_IT_number 2
_space_group_name_Hall '-P 1'
_space_group_name_H-M_alt 'P -1'
_atom_sites_solution_hydrogens geom
_atom_sites_solution_primary dual
_audit_creation_date 2019-08-30
_audit_creation_method
;
Olex2 1.2
(compiled 2018.05.29 svn.r3508 for OlexSys, GUI svn.r5506)
;
_audit_update_record
;
2019-11-13 deposited with the CCDC.	2020-06-04 downloaded from the CCDC.
;
_cell_angle_alpha 81.776(3)
_cell_angle_beta 78.831(2)
_cell_angle_gamma 89.496(3)
_cell_formula_units_Z 2
_cell_length_a 10.9163(8)
_cell_length_b 12.1628(11)
_cell_length_c 14.3254(11)
_cell_measurement_reflns_used 2836
_cell_measurement_temperature 173
_cell_measurement_theta_max 26.381
_cell_measurement_theta_min 2.392
_cell_volume 1846.5(3)
_computing_cell_refinement 'SAINT V8.38A (?, 2016)'
_computing_data_reduction 'SAINT V8.38A (?, 2016)'
_computing_molecular_graphics 'Olex2 (Dolomanov et al., 2009)'
_computing_publication_material 'Olex2 (Dolomanov et al., 2009)'
_computing_structure_refinement 'ShelXL (Sheldrick, 2015)'
_computing_structure_solution 'ShelXT (Sheldrick, 2015)'
_diffrn_ambient_temperature 173.0
_diffrn_measured_fraction_theta_full 0.989
_diffrn_measured_fraction_theta_max 0.974
_diffrn_measurement_device_type 'Bruker APEX-II CCD'
_diffrn_measurement_method '\f and \w scans'
_diffrn_radiation_type MoK\a
_diffrn_radiation_wavelength 0.71073
_diffrn_reflns_av_unetI/netI 0.0793
_diffrn_reflns_Laue_measured_fraction_full 0.989
_diffrn_reflns_Laue_measured_fraction_max 0.974
_diffrn_reflns_limit_h_max 13
_diffrn_reflns_limit_h_min -13
_diffrn_reflns_limit_k_max 15
_diffrn_reflns_limit_k_min -14
_diffrn_reflns_limit_l_max 17
_diffrn_reflns_limit_l_min 0
_diffrn_reflns_number 7133
_diffrn_reflns_point_group_measured_fraction_full 0.989
_diffrn_reflns_point_group_measured_fraction_max 0.974
_diffrn_reflns_theta_full 25.242
_diffrn_reflns_theta_max 26.417
_diffrn_reflns_theta_min 2.392
_diffrn_standards_number 0
_exptl_absorpt_coefficient_mu 7.619
_exptl_absorpt_correction_T_max 0.745375
_exptl_absorpt_correction_T_min 0.311700
_exptl_absorpt_correction_type multi-scan
_exptl_absorpt_process_details
;
 TWINABS-2012/1 (Bruker,2012) was used for absorption correction.

Final HKLF 4 output contains 22291 reflections, Rint = 0.0815
 (12872 with I > 3sig(I), Rint = 0.0718)
;
_exptl_crystal_colour colourless
_exptl_crystal_colour_primary colourless
_exptl_crystal_density_diffrn 1.840
_exptl_crystal_description block
_exptl_crystal_F_000 988
_exptl_crystal_size_max 0.18
_exptl_crystal_size_mid 0.11
_exptl_crystal_size_min 0.07
_refine_diff_density_max 1.638
_refine_diff_density_min -2.927
_refine_diff_density_rms 0.279
_refine_ls_extinction_method none
_refine_ls_goodness_of_fit_ref 1.063
_refine_ls_hydrogen_treatment constr
_refine_ls_matrix_type full
_refine_ls_number_parameters 445
_refine_ls_number_reflns 7133
_refine_ls_number_restraints 430
_refine_ls_restrained_S_all 1.034
_refine_ls_R_factor_all 0.0690
_refine_ls_R_factor_gt 0.0549
_refine_ls_shift/su_max 0.002
_refine_ls_shift/su_mean 0.000
_refine_ls_structure_factor_coef Fsqd
_refine_ls_weighting_details 'w=1/[\s^2^(Fo^2^)+36.3207P] where P=(Fo^2^+2Fc^2^)/3'
_refine_ls_weighting_scheme calc
_refine_ls_wR_factor_gt 0.1244
_refine_ls_wR_factor_ref 0.1329
_reflns_Friedel_coverage 0.000
_reflns_number_gt 6121
_reflns_number_total 7133
_reflns_threshold_expression 'I > 2\s(I)'
_cod_data_source_file d0dt00939c2.cif
_cod_data_source_block 08301_0m_5
_cod_depositor_comments 'Adding full bibliography for 7704606--7704610.cif.'
_cod_database_code 7704606
_shelx_shelxl_version_number 2018/3
_shelx_space_group_comment
;
The symmetry employed for this shelxl refinement is uniquely defined
by the following loop, which should always be used as a source of
symmetry information in preference to the above space-group names.
They are only intended as comments.
;
_shelx_estimated_absorpt_t_max 0.618
_shelx_estimated_absorpt_t_min 0.341
_olex2_refinement_description
;
1. Fixed Uiso
 At 1.2 times of:
  All C(H) groups
 At 1.5 times of:
  All C(H,H,H) groups
2. Uiso/Uaniso restraints and constraints
Uanis(C30) \\sim Ueq, Uanis(C38) \\sim Ueq: with sigma of 0.001 and sigma for
terminal atoms of 0.002
3. Rigid body (RIGU) restrains
 All non-hydrogen atoms
 with sigma for 1-2 distances of 0.004 and sigma for 1-3 distances of 0.004
4.a Aromatic/amide H refined with riding coordinates:
 C19(H19), C33(H33), C26(H26), C22(H22), C25(H25), C27(H27), C13(H13),
 C24(H24), C6(H6), C15(H15)
4.b Idealised Me refined as rotating group:
 C38(H38A,H38B,H38C), C3(H3A,H3B,H3C), C31(H31A,H31B,H31C), C30(H30A,H30B,
 H30C), C36(H36A,H36B,H36C), C29(H29A,H29B,H29C), C10(H10A,H10B,H10C), C37(H37A,
 H37B,H37C), C1(H1A,H1B,H1C), C2(H2A,H2B,H2C), C11(H11A,H11B,H11C), C9(H9A,H9B,
 H9C)
;
_olex2_submission_special_instructions 'No special instructions were received'

loop_
_space_group_symop_operation_xyz
'x, y, z'
'-x, -y, -z'

loop_
_atom_site_label
_atom_site_type_symbol
_atom_site_fract_x
_atom_site_fract_y
_atom_site_fract_z
_atom_site_U_iso_or_equiv
_atom_site_adp_type
_atom_site_occupancy
_atom_site_site_symmetry_order
_atom_site_calc_flag
_atom_site_refinement_flags_posn
_atom_site_refinement_flags_adp
_atom_site_refinement_flags_occupancy
_atom_site_disorder_assembly
_atom_site_disorder_group
Pt2 Pt 0.40973(3) 0.30140(3) 1.02110(3) 0.02691(8) Uani 1 1 d . U . . .
Pt1 Pt 0.89578(3) 0.54383(3) 0.69791(3) 0.02895(8) Uani 1 1 d . U . . .
O1 O 1.0471(6) 0.6061(5) 0.6043(5) 0.0362(16) Uani 1 1 d . U . . .
F1 F 0.8984(5) 0.2053(5) 0.9671(4) 0.0436(15) Uani 1 1 d . U . . .
F2 F 1.2885(5) 0.3075(5) 0.7764(4) 0.0488(17) Uani 1 1 d . U . . .
O3 O 0.2414(5) 0.2386(5) 1.1022(4) 0.0306(15) Uani 1 1 d . U . . .
O2 O 0.7827(6) 0.6548(5) 0.6300(5) 0.0312(15) Uani 1 1 d . U . . .
C32 C 0.4563(8) 0.0939(7) 1.1422(6) 0.0264(18) Uani 1 1 d . U . . .
N2 N 0.3316(6) 0.4302(6) 0.9527(5) 0.0272(17) Uani 1 1 d . U . . .
O4 O 0.5045(5) 0.1804(5) 1.0823(5) 0.0335(15) Uani 1 1 d . U . . .
C35 C 0.0979(8) 0.1069(7) 1.2031(7) 0.0337(18) Uani 1 1 d . U . . .
C19 C 0.6792(7) 0.3290(7) 0.9262(7) 0.028(2) Uani 1 1 d . U . . .
H19 H 0.695607 0.264463 0.967364 0.034 Uiso 1 1 calc R . . . .
C7 C 0.8218(8) 0.7133(8) 0.5493(7) 0.0303(18) Uani 1 1 d . U . . .
C23 C 0.4090(7) 0.4965(6) 0.8787(7) 0.0269(18) Uani 1 1 d . U . . .
C21 C 0.5405(8) 0.4595(7) 0.8705(7) 0.0272(18) Uani 1 1 d . U . . .
C33 C 0.3315(8) 0.0795(7) 1.1757(6) 0.030(2) Uani 1 1 d . U . . .
H33 H 0.309136 0.012538 1.218530 0.036 Uiso 1 1 calc R . . . .
C17 C 0.9097(8) 0.3591(8) 0.8430(7) 0.0316(19) Uani 1 1 d . U . . .
C38 C 0.0812(8) 0.0776(7) 1.3151(6) 0.0288(10) Uani 1 1 d . U . . .
H38A H 0.156656 0.041735 1.331310 0.043 Uiso 1 1 calc GR . . . .
H38B H 0.009259 0.026872 1.339545 0.043 Uiso 1 1 calc GR . . . .
H38C H 0.067399 0.145767 1.344416 0.043 Uiso 1 1 calc GR . . . .
N1 N 0.7540(6) 0.4730(6) 0.7942(5) 0.0276(16) Uani 1 1 d . U . . .
C3 C 1.1875(10) 0.7532(9) 0.3708(7) 0.049(3) Uani 1 1 d . U . . .
H3A H 1.137590 0.705460 0.342272 0.074 Uiso 1 1 calc GR . . . .
H3B H 1.274431 0.755456 0.336413 0.074 Uiso 1 1 calc GR . . . .
H3C H 1.154247 0.828440 0.366055 0.074 Uiso 1 1 calc GR . . . .
C5 C 1.0492(9) 0.6759(8) 0.5300(7) 0.0315(19) Uani 1 1 d . U . . .
C18 C 0.7785(8) 0.3849(7) 0.8568(6) 0.0267(18) Uani 1 1 d . U . . .
C26 C 0.1615(8) 0.5467(8) 0.9258(7) 0.037(2) Uani 1 1 d . U . . .
H26 H 0.076304 0.565793 0.942822 0.045 Uiso 1 1 calc R . . . .
C22 C 0.6326(8) 0.5089(7) 0.8017(7) 0.029(2) Uani 1 1 d . U . . .
H22 H 0.613952 0.569561 0.757328 0.035 Uiso 1 1 calc R . . . .
C4 C 1.1816(9) 0.7077(8) 0.4740(8) 0.0387(19) Uani 1 1 d . U . . .
C25 C 0.2379(9) 0.6085(8) 0.8523(8) 0.040(2) Uani 1 1 d . U . . .
H25 H 0.204264 0.669381 0.816806 0.047 Uiso 1 1 calc R . . . .
C27 C 0.2082(8) 0.4536(7) 0.9773(6) 0.0247(18) Uani 1 1 d . U . . .
H27 H 0.154849 0.408024 1.028112 0.030 Uiso 1 1 calc R . . . .
C31 C 0.4988(10) -0.0853(8) 1.2423(9) 0.054(3) Uani 1 1 d . U . . .
H31A H 0.447987 -0.060829 1.299570 0.080 Uiso 1 1 calc GR . . . .
H31B H 0.566043 -0.132188 1.260999 0.080 Uiso 1 1 calc GR . . . .
H31C H 0.446303 -0.127914 1.211513 0.080 Uiso 1 1 calc GR . . . .
C34 C 0.2303(8) 0.1445(7) 1.1590(6) 0.0281(18) Uani 1 1 d . U . . .
C13 C 1.1142(8) 0.4081(8) 0.7431(7) 0.035(2) Uani 1 1 d . U . . .
H13 H 1.165971 0.452470 0.690544 0.043 Uiso 1 1 calc R . . . .
C30 C 0.6304(9) -0.0251(9) 1.0814(7) 0.0422(11) Uani 1 1 d . U . . .
H30A H 0.574675 -0.034466 1.036915 0.063 Uiso 1 1 calc GR . . . .
H30B H 0.667757 -0.096508 1.099834 0.063 Uiso 1 1 calc GR . . . .
H30C H 0.696601 0.029284 1.049799 0.063 Uiso 1 1 calc GR . . . .
C12 C 0.9881(8) 0.4278(7) 0.7666(6) 0.0255(18) Uani 1 1 d . U . . .
C24 C 0.3637(8) 0.5865(7) 0.8267(7) 0.031(2) Uani 1 1 d . U . . .
H24 H 0.416654 0.631663 0.775282 0.037 Uiso 1 1 calc R . . . .
C6 C 0.9467(8) 0.7253(8) 0.5009(7) 0.034(2) Uani 1 1 d . U . . .
H6 H 0.962096 0.773178 0.441184 0.041 Uiso 1 1 calc R . . . .
C28 C 0.5553(8) 0.0163(7) 1.1717(7) 0.0306(18) Uani 1 1 d . U . . .
C36 C 0.0056(8) 0.1979(8) 1.1812(8) 0.043(3) Uani 1 1 d . U . . .
H36A H -0.079356 0.166130 1.196217 0.064 Uiso 1 1 calc GR . . . .
H36B H 0.026443 0.228965 1.112980 0.064 Uiso 1 1 calc GR . . . .
H36C H 0.010572 0.256773 1.220492 0.064 Uiso 1 1 calc GR . . . .
C16 C 0.9672(9) 0.2727(8) 0.8944(7) 0.037(2) Uani 1 1 d . U . . .
C14 C 1.1628(8) 0.3234(8) 0.7970(7) 0.033(2) Uani 1 1 d . U . . .
C29 C 0.6426(9) 0.0802(8) 1.2163(8) 0.042(2) Uani 1 1 d . U . . .
H29A H 0.671839 0.148688 1.172980 0.063 Uiso 1 1 calc GR . . . .
H29B H 0.714310 0.034313 1.226598 0.063 Uiso 1 1 calc GR . . . .
H29C H 0.597816 0.098859 1.278017 0.063 Uiso 1 1 calc GR . . . .
C10 C 0.6400(10) 0.6900(10) 0.4785(9) 0.057(3) Uani 1 1 d . U . . .
H10A H 0.690105 0.653985 0.427408 0.085 Uiso 1 1 calc GR . . . .
H10B H 0.568384 0.725685 0.455526 0.085 Uiso 1 1 calc GR . . . .
H10C H 0.610117 0.634269 0.534712 0.085 Uiso 1 1 calc GR . . . .
C37 C 0.0675(10) 0.0012(8) 1.1598(8) 0.050(2) Uani 1 1 d . U . . .
H37A H 0.119843 -0.060130 1.179851 0.074 Uiso 1 1 calc GR . . . .
H37B H 0.084332 0.017762 1.089474 0.074 Uiso 1 1 calc GR . . . .
H37C H -0.020736 -0.020021 1.183050 0.074 Uiso 1 1 calc GR . . . .
C1 C 1.2666(10) 0.6066(10) 0.4801(10) 0.066(4) Uani 1 1 d . U . . .
H1A H 1.237880 0.549555 0.447084 0.098 Uiso 1 1 calc GR . . . .
H1B H 1.263705 0.576499 0.547757 0.098 Uiso 1 1 calc GR . . . .
H1C H 1.352611 0.629429 0.449471 0.098 Uiso 1 1 calc GR . . . .
C2 C 1.2291(11) 0.7995(10) 0.5227(9) 0.063(3) Uani 1 1 d . U . . .
H2A H 1.316013 0.819065 0.492337 0.094 Uiso 1 1 calc GR . . . .
H2B H 1.224215 0.772495 0.591188 0.094 Uiso 1 1 calc GR . . . .
H2C H 1.177341 0.865229 0.515618 0.094 Uiso 1 1 calc GR . . . .
C15 C 1.0951(9) 0.2539(8) 0.8711(7) 0.037(2) Uani 1 1 d . U . . .
H15 H 1.133044 0.195012 0.905618 0.044 Uiso 1 1 calc R . . . .
C8 C 0.7188(9) 0.7763(9) 0.5060(7) 0.0405(19) Uani 1 1 d . U . . .
C11 C 0.6370(11) 0.8340(11) 0.5829(8) 0.063(3) Uani 1 1 d . U . . .
H11A H 0.611960 0.780740 0.641650 0.094 Uiso 1 1 calc GR . . . .
H11B H 0.562390 0.862263 0.559601 0.094 Uiso 1 1 calc GR . . . .
H11C H 0.684091 0.895898 0.596740 0.094 Uiso 1 1 calc GR . . . .
C9 C 0.7647(11) 0.8583(11) 0.4194(10) 0.070(3) Uani 1 1 d . U . . .
H9A H 0.815682 0.915627 0.436165 0.105 Uiso 1 1 calc GR . . . .
H9B H 0.693330 0.892868 0.395219 0.105 Uiso 1 1 calc GR . . . .
H9C H 0.815251 0.820588 0.369650 0.105 Uiso 1 1 calc GR . . . .
C20 C 0.5585(8) 0.3685(8) 0.9340(7) 0.036(2) Uani 1 1 d . U . . .

loop_
_atom_site_aniso_label
_atom_site_aniso_U_11
_atom_site_aniso_U_22
_atom_site_aniso_U_33
_atom_site_aniso_U_23
_atom_site_aniso_U_13
_atom_site_aniso_U_12
Pt2 0.02367(13) 0.02219(13) 0.03296(15) 0.00129(15) -0.00477(12) 0.00216(14)
Pt1 0.02279(13) 0.02674(15) 0.03540(16) 0.00011(16) -0.00436(13) 0.00173(15)
O1 0.028(3) 0.040(3) 0.038(3) 0.006(2) -0.010(2) -0.002(3)
F1 0.039(3) 0.035(3) 0.051(3) 0.012(2) -0.010(2) 0.004(2)
F2 0.031(2) 0.062(4) 0.054(3) -0.009(3) -0.009(2) 0.015(2)
O3 0.029(3) 0.033(3) 0.027(3) 0.008(2) -0.009(2) -0.002(2)
O2 0.031(3) 0.020(3) 0.039(3) -0.003(2) 0.000(2) -0.004(2)
C32 0.031(2) 0.017(3) 0.033(4) -0.005(3) -0.010(3) 0.002(2)
N2 0.022(2) 0.023(3) 0.035(4) -0.005(3) -0.003(3) 0.004(2)
O4 0.025(2) 0.028(3) 0.043(3) 0.009(2) -0.003(2) 0.003(2)
C35 0.032(3) 0.029(3) 0.039(3) -0.002(3) -0.005(3) 0.001(3)
C19 0.018(3) 0.022(4) 0.045(4) -0.004(3) -0.009(3) 0.004(2)
C7 0.029(3) 0.026(4) 0.034(3) -0.002(3) -0.002(2) -0.005(3)
C23 0.023(2) 0.017(3) 0.039(4) 0.000(3) -0.006(3) 0.000(2)
C21 0.024(2) 0.017(3) 0.039(4) -0.001(3) -0.006(3) 0.000(2)
C33 0.032(2) 0.027(4) 0.030(4) -0.004(3) -0.004(3) 0.006(2)
C17 0.025(2) 0.034(4) 0.035(4) -0.002(3) -0.007(3) 0.005(2)
C38 0.0286(15) 0.0274(15) 0.0298(14) -0.0036(12) -0.0043(11) -0.0013(12)
N1 0.027(2) 0.020(3) 0.037(3) -0.002(2) -0.009(3) 0.004(2)
C3 0.051(6) 0.049(5) 0.040(3) 0.003(4) 0.006(4) -0.026(4)
C5 0.032(3) 0.032(4) 0.028(3) -0.003(3) -0.001(3) -0.003(3)
C18 0.027(2) 0.037(4) 0.015(3) 0.002(3) -0.008(2) 0.004(3)
C26 0.025(3) 0.034(4) 0.049(5) 0.010(3) -0.013(3) 0.001(3)
C22 0.027(3) 0.024(4) 0.034(4) 0.005(3) -0.006(3) 0.002(3)
C4 0.028(3) 0.033(4) 0.051(4) 0.003(3) -0.001(3) -0.005(3)
C25 0.029(3) 0.036(4) 0.051(5) 0.006(3) -0.009(3) 0.005(3)
C27 0.027(3) 0.027(3) 0.020(4) -0.006(3) -0.003(3) 0.005(3)
C31 0.044(5) 0.033(4) 0.071(6) 0.018(4) 0.002(5) 0.010(4)
C34 0.032(3) 0.023(3) 0.028(4) 0.002(3) -0.006(3) 0.001(2)
C13 0.028(3) 0.044(4) 0.034(4) -0.004(3) -0.006(3) 0.006(3)
C30 0.0421(15) 0.0419(15) 0.0424(15) -0.0052(12) -0.0084(12) 0.0034(12)
C12 0.025(3) 0.030(4) 0.024(3) -0.012(3) -0.002(3) 0.000(3)
C24 0.028(3) 0.025(4) 0.039(4) 0.002(3) -0.010(3) 0.002(3)
C6 0.031(3) 0.025(4) 0.043(4) -0.001(4) -0.002(3) -0.001(3)
C28 0.034(3) 0.020(3) 0.037(4) 0.001(2) -0.009(3) 0.003(2)
C36 0.021(3) 0.034(4) 0.064(6) 0.013(4) -0.003(4) -0.006(3)
C16 0.037(3) 0.034(4) 0.037(4) -0.001(3) -0.002(3) 0.015(3)
C14 0.030(3) 0.036(4) 0.034(4) -0.011(3) -0.005(3) 0.014(3)
C29 0.037(4) 0.035(4) 0.059(5) -0.006(3) -0.022(3) 0.004(3)
C10 0.038(4) 0.062(5) 0.076(6) -0.020(4) -0.018(4) 0.001(4)
C37 0.047(5) 0.044(4) 0.061(5) -0.022(3) -0.009(4) -0.010(3)
C1 0.038(5) 0.054(5) 0.092(9) 0.004(5) 0.006(5) 0.009(4)
C2 0.051(5) 0.074(5) 0.063(5) -0.024(4) 0.005(4) -0.025(4)
C15 0.035(3) 0.038(4) 0.037(4) -0.005(3) -0.008(3) 0.008(3)
C8 0.036(3) 0.040(4) 0.048(4) -0.008(3) -0.013(3) 0.004(3)
C11 0.068(6) 0.082(6) 0.047(5) -0.019(4) -0.024(4) 0.038(4)
C9 0.045(6) 0.073(6) 0.081(6) 0.023(4) -0.009(5) 0.011(5)
C20 0.016(3) 0.042(4) 0.042(4) 0.016(3) -0.002(3) 0.007(3)

loop_
_atom_type_symbol
_atom_type_description
_atom_type_scat_dispersion_real
_atom_type_scat_dispersion_imag
_atom_type_scat_source
C C 0.0033 0.0016 'International Tables Vol C Tables 4.2.6.8 and 6.1.1.4'
H H 0.0000 0.0000 'International Tables Vol C Tables 4.2.6.8 and 6.1.1.4'
F F 0.0171 0.0103 'International Tables Vol C Tables 4.2.6.8 and 6.1.1.4'
N N 0.0061 0.0033 'International Tables Vol C Tables 4.2.6.8 and 6.1.1.4'
O O 0.0106 0.0060 'International Tables Vol C Tables 4.2.6.8 and 6.1.1.4'
Pt Pt -1.7033 8.3905 'International Tables Vol C Tables 4.2.6.8 and 6.1.1.4'

loop_
_geom_angle_atom_site_label_1
_geom_angle_atom_site_label_2
_geom_angle_atom_site_label_3
_geom_angle
_geom_angle_site_symmetry_1
_geom_angle_site_symmetry_3
_geom_angle_publ_flag
N2 Pt2 O3 93.7(3) . . ?
O4 Pt2 O3 92.3(2) . . ?
O4 Pt2 N2 174.0(3) . . ?
C20 Pt2 O3 173.7(3) . . ?
C20 Pt2 N2 80.6(3) . . ?
C20 Pt2 O4 93.5(3) . . ?
O1 Pt1 O2 90.7(2) . . ?
N1 Pt1 O1 175.6(3) . . ?
N1 Pt1 O2 93.6(3) . . ?
N1 Pt1 C12 81.2(3) . . ?
C12 Pt1 O1 94.5(3) . . ?
C12 Pt1 O2 174.1(3) . . ?
C5 O1 Pt1 126.6(6) . . ?
C34 O3 Pt2 123.2(5) . . ?
C7 O2 Pt1 122.8(6) . . ?
O4 C32 C33 122.8(8) . . ?
O4 C32 C28 112.0(7) . . ?
C33 C32 C28 125.2(8) . . ?
C23 N2 Pt2 116.9(5) . . ?
C27 N2 Pt2 122.5(5) . . ?
C27 N2 C23 120.6(7) . . ?
C32 O4 Pt2 126.0(5) . . ?
C38 C35 C37 109.4(7) . . ?
C34 C35 C38 110.7(8) . . ?
C34 C35 C36 111.0(7) . . ?
C34 C35 C37 108.5(8) . . ?
C36 C35 C38 108.1(8) . . ?
C36 C35 C37 109.1(9) . . ?
C18 C19 H19 119.9 . . ?
C20 C19 H19 119.9 . . ?
C20 C19 C18 120.3(8) . . ?
O2 C7 C6 125.8(9) . . ?
O2 C7 C8 114.0(7) . . ?
C6 C7 C8 120.2(8) . . ?
N2 C23 C21 110.5(7) . . ?
C24 C23 N2 121.3(7) . . ?
C24 C23 C21 128.1(7) . . ?
C22 C21 C23 121.6(8) . . ?
C22 C21 C20 123.0(8) . . ?
C20 C21 C23 115.3(7) . . ?
C32 C33 H33 114.0 . . ?
C32 C33 C34 132.0(8) . . ?
C34 C33 H33 114.0 . . ?
C12 C17 C18 115.3(8) . . ?
C16 C17 C18 127.7(8) . . ?
C16 C17 C12 117.0(8) . . ?
C35 C38 H38A 109.5 . . ?
C35 C38 H38B 109.5 . . ?
C35 C38 H38C 109.5 . . ?
H38A C38 H38B 109.5 . . ?
H38A C38 H38C 109.5 . . ?
H38B C38 H38C 109.5 . . ?
C18 N1 Pt1 117.6(5) . . ?
C18 N1 C22 118.7(7) . . ?
C22 N1 Pt1 123.8(6) . . ?
H3A C3 H3B 109.5 . . ?
H3A C3 H3C 109.5 . . ?
H3B C3 H3C 109.5 . . ?
C4 C3 H3A 109.5 . . ?
C4 C3 H3B 109.5 . . ?
C4 C3 H3C 109.5 . . ?
O1 C5 C4 113.4(8) . . ?
O1 C5 C6 125.6(8) . . ?
C6 C5 C4 120.9(8) . . ?
C19 C18 C17 127.4(8) . . ?
N1 C18 C19 119.9(7) . . ?
N1 C18 C17 112.7(7) . . ?
C25 C26 H26 120.1 . . ?
C25 C26 C27 119.8(8) . . ?
C27 C26 H26 120.1 . . ?
C21 C22 N1 121.1(8) . . ?
C21 C22 H22 119.4 . . ?
N1 C22 H22 119.4 . . ?
C3 C4 C5 114.0(9) . . ?
C3 C4 C1 108.9(9) . . ?
C3 C4 C2 107.7(8) . . ?
C5 C4 C1 110.1(8) . . ?
C5 C4 C2 106.3(8) . . ?
C1 C4 C2 109.7(10) . . ?
C26 C25 H25 118.8 . . ?
C26 C25 C24 122.4(9) . . ?
C24 C25 H25 118.8 . . ?
N2 C27 C26 118.6(7) . . ?
N2 C27 H27 120.7 . . ?
C26 C27 H27 120.7 . . ?
H31A C31 H31B 109.5 . . ?
H31A C31 H31C 109.5 . . ?
H31B C31 H31C 109.5 . . ?
C28 C31 H31A 109.5 . . ?
C28 C31 H31B 109.5 . . ?
C28 C31 H31C 109.5 . . ?
O3 C34 C35 115.1(7) . . ?
O3 C34 C33 123.3(8) . . ?
C33 C34 C35 121.5(7) . . ?
C12 C13 H13 120.7 . . ?
C14 C13 H13 120.7 . . ?
C14 C13 C12 118.6(8) . . ?
H30A C30 H30B 109.5 . . ?
H30A C30 H30C 109.5 . . ?
H30B C30 H30C 109.5 . . ?
C28 C30 H30A 109.5 . . ?
C28 C30 H30B 109.5 . . ?
C28 C30 H30C 109.5 . . ?
C17 C12 Pt1 113.2(6) . . ?
C13 C12 Pt1 125.9(6) . . ?
C13 C12 C17 120.8(8) . . ?
C23 C24 C25 117.3(8) . . ?
C23 C24 H24 121.4 . . ?
C25 C24 H24 121.4 . . ?
C7 C6 H6 116.3 . . ?
C5 C6 C7 127.4(9) . . ?
C5 C6 H6 116.3 . . ?
C32 C28 C31 112.1(7) . . ?
C32 C28 C30 108.7(8) . . ?
C32 C28 C29 108.7(7) . . ?
C31 C28 C30 108.0(8) . . ?
C29 C28 C31 110.3(9) . . ?
C29 C28 C30 109.1(8) . . ?
C35 C36 H36A 109.5 . . ?
C35 C36 H36B 109.5 . . ?
C35 C36 H36C 109.5 . . ?
H36A C36 H36B 109.5 . . ?
H36A C36 H36C 109.5 . . ?
H36B C36 H36C 109.5 . . ?
F1 C16 C17 119.8(8) . . ?
F1 C16 C15 118.3(8) . . ?
C15 C16 C17 122.0(8) . . ?
C13 C14 F2 118.4(8) . . ?
C15 C14 F2 117.0(8) . . ?
C15 C14 C13 124.6(8) . . ?
C28 C29 H29A 109.5 . . ?
C28 C29 H29B 109.5 . . ?
C28 C29 H29C 109.5 . . ?
H29A C29 H29B 109.5 . . ?
H29A C29 H29C 109.5 . . ?
H29B C29 H29C 109.5 . . ?
H10A C10 H10B 109.5 . . ?
H10A C10 H10C 109.5 . . ?
H10B C10 H10C 109.5 . . ?
C8 C10 H10A 109.5 . . ?
C8 C10 H10B 109.5 . . ?
C8 C10 H10C 109.5 . . ?
C35 C37 H37A 109.5 . . ?
C35 C37 H37B 109.5 . . ?
C35 C37 H37C 109.5 . . ?
H37A C37 H37B 109.5 . . ?
H37A C37 H37C 109.5 . . ?
H37B C37 H37C 109.5 . . ?
C4 C1 H1A 109.5 . . ?
C4 C1 H1B 109.5 . . ?
C4 C1 H1C 109.5 . . ?
H1A C1 H1B 109.5 . . ?
H1A C1 H1C 109.5 . . ?
H1B C1 H1C 109.5 . . ?
C4 C2 H2A 109.5 . . ?
C4 C2 H2B 109.5 . . ?
C4 C2 H2C 109.5 . . ?
H2A C2 H2B 109.5 . . ?
H2A C2 H2C 109.5 . . ?
H2B C2 H2C 109.5 . . ?
C16 C15 H15 121.5 . . ?
C14 C15 C16 117.1(9) . . ?
C14 C15 H15 121.5 . . ?
C10 C8 C7 106.4(9) . . ?
C10 C8 C11 108.2(9) . . ?
C11 C8 C7 109.2(9) . . ?
C9 C8 C7 114.7(8) . . ?
C9 C8 C10 108.3(10) . . ?
C9 C8 C11 109.7(10) . . ?
C8 C11 H11A 109.5 . . ?
C8 C11 H11B 109.5 . . ?
C8 C11 H11C 109.5 . . ?
H11A C11 H11B 109.5 . . ?
H11A C11 H11C 109.5 . . ?
H11B C11 H11C 109.5 . . ?
C8 C9 H9A 109.5 . . ?
C8 C9 H9B 109.5 . . ?
C8 C9 H9C 109.5 . . ?
H9A C9 H9B 109.5 . . ?
H9A C9 H9C 109.5 . . ?
H9B C9 H9C 109.5 . . ?
C19 C20 Pt2 126.4(7) . . ?
C21 C20 Pt2 116.5(6) . . ?
C21 C20 C19 116.9(8) . . ?

loop_
_geom_bond_atom_site_label_1
_geom_bond_atom_site_label_2
_geom_bond_distance
_geom_bond_site_symmetry_2
_geom_bond_publ_flag
Pt2 O3 2.063(6) . ?
Pt2 N2 2.001(7) . ?
Pt2 O4 1.990(6) . ?
Pt2 C20 1.952(8) . ?
Pt1 O1 1.994(6) . ?
Pt1 O2 2.087(6) . ?
Pt1 N1 1.974(7) . ?
Pt1 C12 1.984(9) . ?
O1 C5 1.259(11) . ?
F1 C16 1.335(10) . ?
F2 C14 1.364(10) . ?
O3 C34 1.298(10) . ?
O2 C7 1.265(10) . ?
C32 O4 1.303(10) . ?
C32 C33 1.357(12) . ?
C32 C28 1.511(12) . ?
N2 C23 1.382(10) . ?
N2 C27 1.363(10) . ?
C35 C38 1.568(13) . ?
C35 C34 1.507(12) . ?
C35 C36 1.531(13) . ?
C35 C37 1.569(14) . ?
C19 H19 0.9500 . ?
C19 C18 1.424(11) . ?
C19 C20 1.388(11) . ?
C7 C6 1.404(12) . ?
C7 C8 1.534(14) . ?
C23 C21 1.488(11) . ?
C23 C24 1.377(12) . ?
C21 C22 1.342(11) . ?
C21 C20 1.367(12) . ?
C33 H33 0.9500 . ?
C33 C34 1.392(12) . ?
C17 C18 1.445(12) . ?
C17 C12 1.420(11) . ?
C17 C16 1.410(13) . ?
C38 H38A 0.9800 . ?
C38 H38B 0.9800 . ?
C38 H38C 0.9800 . ?
N1 C18 1.356(11) . ?
N1 C22 1.381(11) . ?
C3 H3A 0.9800 . ?
C3 H3B 0.9800 . ?
C3 H3C 0.9800 . ?
C3 C4 1.491(15) . ?
C5 C4 1.534(12) . ?
C5 C6 1.372(13) . ?
C26 H26 0.9500 . ?
C26 C25 1.346(13) . ?
C26 C27 1.408(12) . ?
C22 H22 0.9500 . ?
C4 C1 1.537(15) . ?
C4 C2 1.541(16) . ?
C25 H25 0.9500 . ?
C25 C24 1.386(13) . ?
C27 H27 0.9500 . ?
C31 H31A 0.9800 . ?
C31 H31B 0.9800 . ?
C31 H31C 0.9800 . ?
C31 C28 1.532(13) . ?
C13 H13 0.9500 . ?
C13 C12 1.379(12) . ?
C13 C14 1.363(13) . ?
C30 H30A 0.9800 . ?
C30 H30B 0.9800 . ?
C30 H30C 0.9800 . ?
C30 C28 1.539(13) . ?
C24 H24 0.9500 . ?
C6 H6 0.9500 . ?
C28 C29 1.520(14) . ?
C36 H36A 0.9800 . ?
C36 H36B 0.9800 . ?
C36 H36C 0.9800 . ?
C16 C15 1.396(13) . ?
C14 C15 1.356(12) . ?
C29 H29A 0.9800 . ?
C29 H29B 0.9800 . ?
C29 H29C 0.9800 . ?
C10 H10A 0.9800 . ?
C10 H10B 0.9800 . ?
C10 H10C 0.9800 . ?
C10 C8 1.504(16) . ?
C37 H37A 0.9800 . ?
C37 H37B 0.9800 . ?
C37 H37C 0.9800 . ?
C1 H1A 0.9800 . ?
C1 H1B 0.9800 . ?
C1 H1C 0.9800 . ?
C2 H2A 0.9800 . ?
C2 H2B 0.9800 . ?
C2 H2C 0.9800 . ?
C15 H15 0.9500 . ?
C8 C11 1.527(15) . ?
C8 C9 1.483(16) . ?
C11 H11A 0.9800 . ?
C11 H11B 0.9800 . ?
C11 H11C 0.9800 . ?
C9 H9A 0.9800 . ?
C9 H9B 0.9800 . ?
C9 H9C 0.9800 . ?
